data_4130938
loop_
_publ_author_name
'Ram\'irez-L\'opez, Pedro'
'Ros, Abel'
'Romero-Arenas, Antonio'
'Iglesias-Sig\"uenza, Javier'
'Fern\'andez, Rosario'
'Lassaletta, Jos\'e M'

_publ_section_title
;
 Synthesis of IAN-type N,N-Ligands via Dynamic Kinetic Asymmetric
 Buchwald-Hartwig Amination.
;
_journal_issue 37
_journal_name_full 'Journal of the American Chemical Society'
_journal_page_first 12053
_journal_page_last 12056
_journal_paper_doi 10.1021/jacs.6b07972
_journal_volume 138
_journal_year 2016
_chemical_formula_sum 'C22.5 H17 Br Cl N2'
_chemical_formula_weight 430.74
_space_group_IT_number 92
_space_group_name_Hall 'P 4abw 2nw'
_space_group_name_H-M_alt 'P 41 21 2'
_symmetry_cell_setting tetragonal
_symmetry_space_group_name_H-M 'P 41 21 2'
_atom_sites_solution_hydrogens geom
_atom_sites_solution_primary direct
_atom_sites_solution_secondary difmap
_audit_creation_method SHELXL-97
_cell_angle_alpha 90.00
_cell_angle_beta 90.00
_cell_angle_gamma 90.00
_cell_formula_units_Z 8
_cell_length_a 9.5910(2)
_cell_length_b 9.5910(2)
_cell_length_c 43.0251(13)
_cell_measurement_reflns_used 9849
_cell_measurement_temperature 100(2)
_cell_measurement_theta_max 66.08
_cell_measurement_theta_min 5.05
_cell_volume 3957.76(17)
_computing_cell_refinement 'Bruker SAINT'
_computing_data_collection 'Bruker APEX2'
_computing_data_reduction 'Bruker SAINT'
_computing_molecular_graphics 'Bruker SHELXTL'
_computing_publication_material 'Bruker SHELXTL'
_computing_structure_refinement 'SHELXL-97 (Sheldrick, 2008)'
_computing_structure_solution 'SHELXS-97 (Sheldrick, 2008)'
_diffrn_ambient_temperature 100(2)
_diffrn_measured_fraction_theta_full 0.989
_diffrn_measured_fraction_theta_max 0.989
_diffrn_measurement_device_type 'Bruker APEX-II CCD'
_diffrn_measurement_method '\f and \w scans'
_diffrn_radiation_monochromator graphite
_diffrn_radiation_source 'fine-focus sealed tube'
_diffrn_radiation_type CuK\a
_diffrn_radiation_wavelength 1.54178
_diffrn_reflns_av_R_equivalents 0.0485
_diffrn_reflns_av_sigmaI/netI 0.0229
_diffrn_reflns_limit_h_max 11
_diffrn_reflns_limit_h_min -2
_diffrn_reflns_limit_k_max 11
_diffrn_reflns_limit_k_min -11
_diffrn_reflns_limit_l_max 50
_diffrn_reflns_limit_l_min -49
_diffrn_reflns_number 24147
_diffrn_reflns_theta_full 66.13
_diffrn_reflns_theta_max 66.13
_diffrn_reflns_theta_min 5.05
_exptl_absorpt_coefficient_mu 4.128
_exptl_absorpt_correction_T_max 0.7527
_exptl_absorpt_correction_T_min 0.4956
_exptl_absorpt_correction_type multi-scan
_exptl_absorpt_process_details
; 
 SADABS, Bruker (2006). APEX 2. Version 2.1. Bruker Analytical
 X-ray Solutions, Madison, Wisconsin, USA. 
;
_exptl_crystal_colour colourless
_exptl_crystal_density_diffrn 1.446
_exptl_crystal_density_method 'not measured'
_exptl_crystal_description prism
_exptl_crystal_F_000 1744
_exptl_crystal_size_max 0.45
_exptl_crystal_size_mid 0.34
_exptl_crystal_size_min 0.10
_refine_diff_density_max 0.406
_refine_diff_density_min -1.218
_refine_diff_density_rms 0.071
_refine_ls_abs_structure_details 'Flack H D (1983), Acta Cryst. A39, 876-881'
_refine_ls_abs_structure_Flack 0.041(17)
_refine_ls_extinction_method none
_refine_ls_goodness_of_fit_ref 1.021
_refine_ls_hydrogen_treatment mixed
_refine_ls_matrix_type full
_refine_ls_number_parameters 246
_refine_ls_number_reflns 3415
_refine_ls_number_restraints 0
_refine_ls_restrained_S_all 1.021
_refine_ls_R_factor_all 0.0294
_refine_ls_R_factor_gt 0.0294
_refine_ls_shift/su_max 0.002
_refine_ls_shift/su_mean 0.000
_refine_ls_structure_factor_coef Fsqd
_refine_ls_weighting_details 'calc w=1/[\s^2^(Fo^2^)+(0.1000P)^2^+0.5000P] where P=(Fo^2^+2Fc^2^)/3'
_refine_ls_weighting_scheme calc
_refine_ls_wR_factor_gt 0.1100
_refine_ls_wR_factor_ref 0.1100
_reflns_number_gt 3409
_reflns_number_total 3415
_reflns_threshold_expression >2sigma(I)
_cod_data_source_file ja6b07972_si_004.cif
_cod_data_source_block cu_igl1215a_0m
_cod_depositor_comments
;
The following automatic conversions were performed:

data item '_symmetry_cell_setting' value 'Tetragonal' was changed to
'tetragonal' in accordance with the
/home/saulius/struct/COD-crude-data/automatic-downloads/DataCite-retrospective/ACS/depositions/lib/dictionaries/cif_core.dic
dictionary named 'cif_core.dic' version 2.4.2 last updated on
2011-04-26.

Automatic conversion script
Id: cif_fix_values 6909 2019-04-08 15:41:33Z antanas 
;
_cod_original_sg_symbol_H-M P4(1)2(1)2
_cod_original_formula_sum 'C22.50 H17 Br Cl N2'
_cod_database_code 4130938

loop_
_symmetry_equiv_pos_as_xyz
'x, y, z'
'-x, -y, z+1/2'
'-y+1/2, x+1/2, z+1/4'
'y+1/2, -x+1/2, z+3/4'
'-x+1/2, y+1/2, -z+1/4'
'x+1/2, -y+1/2, -z+3/4'
'y, x, -z'
'-y, -x, -z+1/2'

loop_
_atom_site_label
_atom_site_type_symbol
_atom_site_fract_x
_atom_site_fract_y
_atom_site_fract_z
_atom_site_U_iso_or_equiv
_atom_site_adp_type
_atom_site_occupancy
_atom_site_symmetry_multiplicity
_atom_site_calc_flag
_atom_site_refinement_flags
_atom_site_disorder_assembly
_atom_site_disorder_group
Br1 Br 0.25098(2) 1.23415(3) 0.118643(5) 0.02298(15) Uani 1 1 d . . .
N1 N 0.6311(2) 0.8358(2) 0.04913(4) 0.0164(4) Uani 1 1 d . . .
H1 H 0.6704 0.8686 0.0322 0.020 Uiso 1 1 calc R . .
N2 N 0.9508(2) 0.7211(2) 0.01045(4) 0.0147(4) Uani 1 1 d . . .
C1 C 0.3741(3) 1.1124(2) 0.09715(5) 0.0163(5) Uani 1 1 d . . .
C2 C 0.4428(3) 1.0081(3) 0.11355(5) 0.0162(5) Uani 1 1 d . . .
H2 H 0.4317 1.0008 0.1354 0.019 Uiso 1 1 calc R . .
C3 C 0.5267(2) 0.9155(2) 0.09792(5) 0.0137(5) Uani 1 1 d . . .
H3 H 0.5740 0.8446 0.1092 0.016 Uiso 1 1 calc R . .
C4 C 0.5438(2) 0.9242(3) 0.06539(5) 0.0138(5) Uani 1 1 d . . .
C5 C 0.4770(2) 1.0335(2) 0.04970(4) 0.0141(5) Uani 1 1 d . . .
H5 H 0.4900 1.0436 0.0279 0.017 Uiso 1 1 calc R . .
C6 C 0.3927(2) 1.1265(3) 0.06535(5) 0.0164(5) Uani 1 1 d . . .
H6 H 0.3477 1.1999 0.0544 0.020 Uiso 1 1 calc R . .
C7 C 0.6622(2) 0.6975(3) 0.05758(4) 0.0132(5) Uani 1 1 d . . .
C8 C 0.5585(3) 0.6132(3) 0.07162(5) 0.0168(5) Uani 1 1 d . . .
H8 H 0.4693 0.6514 0.0761 0.020 Uiso 1 1 calc R . .
C9 C 0.5862(3) 0.4774(3) 0.07870(5) 0.0173(5) Uani 1 1 d . . .
H9 H 0.5160 0.4224 0.0883 0.021 Uiso 1 1 calc R . .
C10 C 0.7167(3) 0.4171(3) 0.07213(5) 0.0156(5) Uani 1 1 d . . .
C11 C 0.7476(2) 0.2766(3) 0.07973(6) 0.0196(5) Uani 1 1 d . . .
H11 H 0.6781 0.2203 0.0892 0.023 Uiso 1 1 calc R . .
C12 C 0.8760(3) 0.2209(3) 0.07356(5) 0.0213(5) Uani 1 1 d . . .
H12 H 0.8956 0.1271 0.0792 0.026 Uiso 1 1 calc R . .
C13 C 0.9796(3) 0.3023(3) 0.05885(5) 0.0212(5) Uani 1 1 d . . .
H13 H 1.0677 0.2624 0.0541 0.025 Uiso 1 1 calc R . .
C14 C 0.9533(3) 0.4389(3) 0.05133(5) 0.0167(5) Uani 1 1 d . . .
H14 H 1.0242 0.4931 0.0417 0.020 Uiso 1 1 calc R . .
C15 C 0.8215(3) 0.5004(2) 0.05771(5) 0.0137(5) Uani 1 1 d . . .
C16 C 0.7925(3) 0.6438(2) 0.05117(4) 0.0122(5) Uani 1 1 d . . .
C17 C 0.9083(2) 0.7353(2) 0.04003(5) 0.0132(5) Uani 1 1 d . . .
C18 C 0.9744(3) 0.8259(3) 0.06105(5) 0.0150(5) Uani 1 1 d . . .
C19 C 1.0895(3) 0.9006(3) 0.05060(5) 0.0183(5) Uani 1 1 d . . .
H19 H 1.1370 0.9624 0.0642 0.022 Uiso 1 1 calc R . .
C20 C 1.1345(3) 0.8844(3) 0.02020(5) 0.0211(5) Uani 1 1 d . . .
H20 H 1.2136 0.9337 0.0127 0.025 Uiso 1 1 calc R . .
C21 C 1.0616(3) 0.7951(3) 0.00104(5) 0.0209(5) Uani 1 1 d . . .
H21 H 1.0915 0.7855 -0.0199 0.025 Uiso 1 1 calc R . .
C22 C 0.9237(3) 0.8401(3) 0.09412(5) 0.0190(5) Uani 1 1 d . . .
H22A H 0.9862 0.9024 0.1056 0.028 Uiso 1 1 calc R . .
H22B H 0.9228 0.7482 0.1041 0.028 Uiso 1 1 calc R . .
H22C H 0.8292 0.8790 0.0942 0.028 Uiso 1 1 calc R . .
Cl1A Cl 0.29853(12) 0.4761(2) 0.01708(3) 0.0544(6) Uani 0.803(5) 1 d P A 1
Cl1B Cl 0.3232(5) 0.5506(7) 0.00861(13) 0.0471(17) Uiso 0.197(5) 1 d P A 2
C23 C 0.4653(3) 0.4653(3) 0.0000 0.0369(10) Uani 1 2 d S . .

loop_
_atom_site_aniso_label
_atom_site_aniso_U_11
_atom_site_aniso_U_22
_atom_site_aniso_U_33
_atom_site_aniso_U_23
_atom_site_aniso_U_13
_atom_site_aniso_U_12
Br1 0.01684(19) 0.02672(19) 0.0254(2) -0.00735(9) 0.00269(9) 0.00771(10)
N1 0.0195(11) 0.0150(11) 0.0147(8) 0.0016(8) 0.0044(8) 0.0049(8)
N2 0.0124(10) 0.0186(10) 0.0129(8) -0.0020(8) -0.0011(7) -0.0016(8)
C1 0.0128(11) 0.0111(12) 0.0249(10) -0.0081(9) 0.0037(9) 0.0009(9)
C2 0.0157(12) 0.0184(12) 0.0145(9) -0.0002(9) 0.0042(8) -0.0038(9)
C3 0.0174(13) 0.0084(11) 0.0152(9) 0.0015(8) -0.0002(8) -0.0004(9)
C4 0.0093(11) 0.0157(12) 0.0163(9) 0.0015(9) 0.0028(8) -0.0024(9)
C5 0.0136(11) 0.0161(12) 0.0127(9) 0.0016(8) 0.0002(8) -0.0025(9)
C6 0.0113(12) 0.0151(12) 0.0230(10) 0.0014(9) -0.0066(9) -0.0010(9)
C7 0.0155(12) 0.0098(12) 0.0142(9) -0.0032(8) 0.0008(8) 0.0024(9)
C8 0.0174(13) 0.0182(13) 0.0148(9) -0.0045(9) 0.0041(9) -0.0003(10)
C9 0.0226(14) 0.0159(12) 0.0135(9) 0.0021(9) 0.0031(9) -0.0046(10)
C10 0.0221(13) 0.0142(12) 0.0106(9) -0.0012(8) -0.0028(9) 0.0001(10)
C11 0.0289(15) 0.0118(11) 0.0180(11) -0.0006(9) -0.0034(8) -0.0036(10)
C12 0.0317(15) 0.0105(12) 0.0217(10) -0.0024(9) -0.0057(10) 0.0017(11)
C13 0.0238(14) 0.0211(14) 0.0187(11) -0.0046(10) -0.0027(9) 0.0044(11)
C14 0.0169(12) 0.0191(13) 0.0140(9) -0.0030(9) -0.0002(9) 0.0015(9)
C15 0.0179(12) 0.0124(12) 0.0107(9) -0.0005(8) -0.0005(8) 0.0011(9)
C16 0.0163(12) 0.0106(11) 0.0097(8) -0.0024(8) 0.0015(8) -0.0027(9)
C17 0.0118(11) 0.0135(12) 0.0144(10) -0.0003(9) -0.0006(8) 0.0039(9)
C18 0.0162(12) 0.0112(12) 0.0177(10) 0.0007(9) -0.0035(9) 0.0028(10)
C19 0.0178(13) 0.0156(13) 0.0216(10) -0.0031(9) -0.0015(9) -0.0044(10)
C20 0.0179(13) 0.0255(14) 0.0199(10) 0.0035(10) 0.0044(10) -0.0102(10)
C21 0.0199(13) 0.0273(14) 0.0155(10) -0.0001(10) 0.0040(9) -0.0009(11)
C22 0.0265(14) 0.0162(12) 0.0143(9) -0.0030(9) -0.0019(9) 0.0010(10)
Cl1A 0.0280(6) 0.0895(13) 0.0457(6) 0.0104(7) -0.0059(4) 0.0110(7)
C23 0.0424(15) 0.0424(15) 0.0257(16) -0.0068(13) 0.0068(13) -0.005(2)

loop_
_atom_type_symbol
_atom_type_description
_atom_type_scat_dispersion_real
_atom_type_scat_dispersion_imag
_atom_type_scat_source
C C 0.0181 0.0091 'International Tables Vol C Tables 4.2.6.8 and 6.1.1.4'
H H 0.0000 0.0000 'International Tables Vol C Tables 4.2.6.8 and 6.1.1.4'
N N 0.0311 0.0180 'International Tables Vol C Tables 4.2.6.8 and 6.1.1.4'
Cl Cl 0.3639 0.7018 'International Tables Vol C Tables 4.2.6.8 and 6.1.1.4'
Br Br -0.6763 1.2805 'International Tables Vol C Tables 4.2.6.8 and 6.1.1.4'

loop_
_geom_angle_atom_site_label_1
_geom_angle_atom_site_label_2
_geom_angle_atom_site_label_3
_geom_angle
_geom_angle_site_symmetry_1
_geom_angle_site_symmetry_3
C4 N1 C7 125.15(19) . .
C4 N1 H1 117.4 . .
C7 N1 H1 117.4 . .
C21 N2 C17 118.20(19) . .
C6 C1 C2 120.7(2) . .
C6 C1 Br1 120.00(18) . .
C2 C1 Br1 119.31(17) . .
C3 C2 C1 119.63(18) . .
C3 C2 H2 120.2 . .
C1 C2 H2 120.2 . .
C2 C3 C4 121.0(2) . .
C2 C3 H3 119.5 . .
C4 C3 H3 119.5 . .
N1 C4 C5 119.44(18) . .
N1 C4 C3 122.4(2) . .
C5 C4 C3 118.0(2) . .
C6 C5 C4 121.06(18) . .
C6 C5 H5 119.5 . .
C4 C5 H5 119.5 . .
C5 C6 C1 119.6(2) . .
C5 C6 H6 120.2 . .
C1 C6 H6 120.2 . .
C16 C7 N1 119.4(2) . .
C16 C7 C8 120.5(2) . .
N1 C7 C8 120.0(2) . .
C9 C8 C7 120.2(2) . .
C9 C8 H8 119.9 . .
C7 C8 H8 119.9 . .
C8 C9 C10 121.4(2) . .
C8 C9 H9 119.3 . .
C10 C9 H9 119.3 . .
C9 C10 C11 122.0(2) . .
C9 C10 C15 119.0(2) . .
C11 C10 C15 119.1(2) . .
C12 C11 C10 120.9(2) . .
C12 C11 H11 119.5 . .
C10 C11 H11 119.5 . .
C11 C12 C13 120.2(2) . .
C11 C12 H12 119.9 . .
C13 C12 H12 119.9 . .
C14 C13 C12 120.3(2) . .
C14 C13 H13 119.9 . .
C12 C13 H13 119.9 . .
C13 C14 C15 120.9(2) . .
C13 C14 H14 119.5 . .
C15 C14 H14 119.5 . .
C14 C15 C10 118.6(2) . .
C14 C15 C16 122.3(2) . .
C10 C15 C16 119.1(2) . .
C7 C16 C15 119.7(2) . .
C7 C16 C17 121.2(2) . .
C15 C16 C17 118.9(2) . .
N2 C17 C18 122.4(2) . .
N2 C17 C16 118.0(2) . .
C18 C17 C16 119.47(18) . .
C19 C18 C17 117.9(2) . .
C19 C18 C22 120.9(2) . .
C17 C18 C22 121.1(2) . .
C20 C19 C18 119.7(2) . .
C20 C19 H19 120.2 . .
C18 C19 H19 120.2 . .
C21 C20 C19 118.4(2) . .
C21 C20 H20 120.8 . .
C19 C20 H20 120.8 . .
N2 C21 C20 123.4(2) . .
N2 C21 H21 118.3 . .
C20 C21 H21 118.3 . .
C18 C22 H22A 109.5 . .
C18 C22 H22B 109.5 . .
H22A C22 H22B 109.5 . .
C18 C22 H22C 109.5 . .
H22A C22 H22C 109.5 . .
H22B C22 H22C 109.5 . .
Cl1B C23 Cl1B 152.7(6) . 7
Cl1B C23 Cl1A 28.2(2) . .
Cl1B C23 Cl1A 126.8(4) 7 .
Cl1B C23 Cl1A 126.8(4) . 7
Cl1B C23 Cl1A 28.2(2) 7 7
Cl1A C23 Cl1A 106.3(3) . 7

loop_
_geom_bond_atom_site_label_1
_geom_bond_atom_site_label_2
_geom_bond_distance
_geom_bond_site_symmetry_2
Br1 C1 1.901(2) .
N1 C4 1.382(3) .
N1 C7 1.407(3) .
N1 H1 0.8800 .
N2 C21 1.340(3) .
N2 C17 1.344(3) .
C1 C6 1.386(3) .
C1 C2 1.390(3) .
C2 C3 1.374(3) .
C2 H2 0.9500 .
C3 C4 1.412(3) .
C3 H3 0.9500 .
C4 C5 1.401(3) .
C5 C6 1.380(3) .
C5 H5 0.9500 .
C6 H6 0.9500 .
C7 C16 1.380(3) .
C7 C8 1.417(3) .
C8 C9 1.363(4) .
C8 H8 0.9500 .
C9 C10 1.407(4) .
C9 H9 0.9500 .
C10 C11 1.419(3) .
C10 C15 1.426(4) .
C11 C12 1.368(4) .
C11 H11 0.9500 .
C12 C13 1.413(4) .
C12 H12 0.9500 .
C13 C14 1.372(4) .
C13 H13 0.9500 .
C14 C15 1.422(3) .
C14 H14 0.9500 .
C15 C16 1.431(3) .
C16 C17 1.494(3) .
C17 C18 1.405(3) .
C18 C19 1.390(4) .
C18 C22 1.510(3) .
C19 C20 1.386(3) .
C19 H19 0.9500 .
C20 C21 1.379(4) .
C20 H20 0.9500 .
C21 H21 0.9500 .
C22 H22A 0.9800 .
C22 H22B 0.9800 .
C22 H22C 0.9800 .
Cl1A C23 1.763(3) .
Cl1B C23 1.632(5) .
C23 Cl1B 1.632(5) 7
C23 Cl1A 1.763(3) 7

loop_
_geom_torsion_atom_site_label_1
_geom_torsion_atom_site_label_2
_geom_torsion_atom_site_label_3
_geom_torsion_atom_site_label_4
_geom_torsion
C6 C1 C2 C3 -1.9(4)
Br1 C1 C2 C3 176.89(18)
C1 C2 C3 C4 -0.4(4)
C7 N1 C4 C5 -154.6(2)
C7 N1 C4 C3 30.3(4)
C2 C3 C4 N1 177.7(2)
C2 C3 C4 C5 2.5(4)
N1 C4 C5 C6 -177.9(2)
C3 C4 C5 C6 -2.5(4)
C4 C5 C6 C1 0.3(4)
C2 C1 C6 C5 1.9(4)
Br1 C1 C6 C5 -176.85(17)
C4 N1 C7 C16 -146.8(2)
C4 N1 C7 C8 35.2(3)
C16 C7 C8 C9 -0.6(3)
N1 C7 C8 C9 177.3(2)
C7 C8 C9 C10 -0.5(3)
C8 C9 C10 C11 179.2(2)
C8 C9 C10 C15 -0.1(3)
C9 C10 C11 C12 -178.9(2)
C15 C10 C11 C12 0.3(3)
C10 C11 C12 C13 -1.3(3)
C11 C12 C13 C14 1.6(3)
C12 C13 C14 C15 -1.0(3)
C13 C14 C15 C10 0.0(3)
C13 C14 C15 C16 177.7(2)
C9 C10 C15 C14 179.60(19)
C11 C10 C15 C14 0.3(3)
C9 C10 C15 C16 1.8(3)
C11 C10 C15 C16 -177.47(19)
N1 C7 C16 C15 -175.60(19)
C8 C7 C16 C15 2.3(3)
N1 C7 C16 C17 9.7(3)
C8 C7 C16 C17 -172.38(18)
C14 C15 C16 C7 179.37(19)
C10 C15 C16 C7 -2.9(3)
C14 C15 C16 C17 -5.8(3)
C10 C15 C16 C17 171.91(18)
C21 N2 C17 C18 0.9(3)
C21 N2 C17 C16 -174.9(2)
C7 C16 C17 N2 -110.0(2)
C15 C16 C17 N2 75.2(3)
C7 C16 C17 C18 74.0(3)
C15 C16 C17 C18 -100.8(2)
N2 C17 C18 C19 -1.3(3)
C16 C17 C18 C19 174.5(2)
N2 C17 C18 C22 179.7(2)
C16 C17 C18 C22 -4.5(3)
C17 C18 C19 C20 0.3(4)
C22 C18 C19 C20 179.4(2)
C18 C19 C20 C21 0.8(4)
C17 N2 C21 C20 0.3(4)
C19 C20 C21 N2 -1.2(4)
